data_2018743
loop_
_publ_author_name
'Chen, Wen-Xian'
'Liu, Qiu-Ping'
'Zhuang, Gui-Lin'
'Zhou, Sheng-Jun'

_publ_section_title
;
 A novel La^III^-based metal--organic framework (MOF) with a new topology:
 poly[diaquabis(\m~5~-2,5-dioxopiperazine-1,4-diacetato)(\m~2~-oxalato)dilanthanum(III)]
;
_journal_coeditor_code FG3274
_journal_issue 1
_journal_name_full 'Acta Crystallographica Section C'
_journal_page_first 5
_journal_page_last 7
_journal_paper_doi 10.1107/S0108270112048184
_journal_volume 69
_journal_year 2013
_chemical_formula_iupac '[La (C8 H8 N2 O6) (C2 O4)0.5 (H2 O)]'
_chemical_formula_moiety 'C9 H10 La N2 O9'
_chemical_formula_sum 'C9 H10 La N2 O9'
_chemical_formula_weight 429.10
_chemical_name_systematic
;
poly[diaquabis(\m~5~-2,5-dioxopiperazine-1,4-diacetato)(\m~2~-
oxalato)dilanthanum(III)]
;
_space_group_IT_number 13
_symmetry_cell_setting monoclinic
_symmetry_space_group_name_Hall '-P 2yac'
_symmetry_space_group_name_H-M 'P 1 2/n 1'
_atom_sites_solution_hydrogens geom
_atom_sites_solution_primary direct
_atom_sites_solution_secondary difmap
_audit_creation_method SHELXL97
_cell_angle_alpha 90.00
_cell_angle_beta 92.54(3)
_cell_angle_gamma 90.00
_cell_formula_units_Z 4
_cell_length_a 13.022(3)
_cell_length_b 4.9269(10)
_cell_length_c 19.420(4)
_cell_measurement_reflns_used 2856
_cell_measurement_temperature 173(2)
_cell_measurement_theta_max 27.47
_cell_measurement_theta_min 3.45
_cell_volume 1244.7(5)
_computing_cell_refinement 'PROCESS-AUTO (Rigaku, 1998)'
_computing_data_collection 'PROCESS-AUTO (Rigaku, 1998)'
_computing_data_reduction 'CrystalClear (Rigaku, 1999)'
_computing_molecular_graphics 'DIAMOND (Brandenburg, 2008)'
_computing_publication_material
;
SHELXL97 (Sheldrick, 2008) and publCIF (Westrip, 2010)
;
_computing_structure_refinement 'SHELXL97 (Sheldrick, 2008)'
_computing_structure_solution 'SHELXS97 (Sheldrick, 2008)'
_diffrn_ambient_temperature 173(2)
_diffrn_measured_fraction_theta_full 0.998
_diffrn_measured_fraction_theta_max 0.998
_diffrn_measurement_device_type 'Rigaku R-AXIS RAPID'
_diffrn_measurement_method \w
_diffrn_radiation_monochromator graphite
_diffrn_radiation_source 'fine-focus sealed tube'
_diffrn_radiation_type MoK\a
_diffrn_radiation_wavelength 0.71073
_diffrn_reflns_av_R_equivalents 0.0371
_diffrn_reflns_av_sigmaI/netI 0.0293
_diffrn_reflns_limit_h_max 13
_diffrn_reflns_limit_h_min -15
_diffrn_reflns_limit_k_max 5
_diffrn_reflns_limit_k_min -5
_diffrn_reflns_limit_l_max 23
_diffrn_reflns_limit_l_min -23
_diffrn_reflns_number 9542
_diffrn_reflns_theta_full 25.50
_diffrn_reflns_theta_max 25.50
_diffrn_reflns_theta_min 3.46
_diffrn_standards_decay_% 0
_diffrn_standards_interval_count 0
_diffrn_standards_interval_time 0
_diffrn_standards_number 12231
_exptl_absorpt_coefficient_mu 3.484
_exptl_absorpt_correction_T_max 0.8451
_exptl_absorpt_correction_T_min 0.4213
_exptl_absorpt_correction_type analytical
_exptl_absorpt_process_details '(Alcock, 1970)'
_exptl_crystal_colour colourless
_exptl_crystal_density_diffrn 2.290
_exptl_crystal_density_method 'not measured'
_exptl_crystal_description block
_exptl_crystal_F_000 828
_exptl_crystal_size_max 0.30
_exptl_crystal_size_mid 0.10
_exptl_crystal_size_min 0.05
_refine_diff_density_max 0.916
_refine_diff_density_min -1.270
_refine_ls_extinction_method none
_refine_ls_goodness_of_fit_ref 1.073
_refine_ls_hydrogen_treatment constr
_refine_ls_matrix_type full
_refine_ls_number_parameters 190
_refine_ls_number_reflns 2305
_refine_ls_number_restraints 0
_refine_ls_restrained_S_all 1.073
_refine_ls_R_factor_all 0.0213
_refine_ls_R_factor_gt 0.0204
_refine_ls_shift/su_max 0.001
_refine_ls_shift/su_mean 0.000
_refine_ls_structure_factor_coef Fsqd
_refine_ls_weighting_details 'calc w = 1/[\s^2^(Fo^2^)+(0.0313P)^2^+0.6462P] where P=(Fo^2^+2Fc^2^)/3'
_refine_ls_weighting_scheme calc
_refine_ls_wR_factor_gt 0.0519
_refine_ls_wR_factor_ref 0.0524
_reflns_number_gt 2228
_reflns_number_total 2305
_reflns_threshold_expression I>2\s(I)
_cod_data_source_file fg3274.cif
_cod_data_source_block I
_cod_original_cell_volume 1244.7(4)
_cod_original_sg_symbol_H-M 'P 2/n'
_cod_database_code 2018743
_cod_database_fobs_code 2018743

loop_
_symmetry_equiv_pos_as_xyz
'x, y, z'
'-x+1/2, y, -z+1/2'
'-x, -y, -z'
'x-1/2, -y, z-1/2'

loop_
_atom_site_type_symbol
_atom_site_label
_atom_site_fract_x
_atom_site_fract_y
_atom_site_fract_z
_atom_site_U_iso_or_equiv
_atom_site_adp_type
_atom_site_calc_flag
_atom_site_refinement_flags
_atom_site_occupancy
_atom_site_symmetry_multiplicity
La La1 0.230949(9) 0.30366(3) 0.462681(6) 0.01058(8) Uani d . 1 1
O O1 -0.17268(14) 0.1398(4) -0.00689(8) 0.0186(4) Uani d . 1 1
O O2 -0.14481(13) 0.5137(3) 0.05406(9) 0.0195(4) Uani d . 1 1
O O3 0.10580(14) 0.3500(4) 0.09680(10) 0.0218(4) Uani d . 1 1
O O4 -0.12635(18) 0.6344(6) 0.30450(12) 0.0434(6) Uani d . 1 1
O O5 0.16005(16) 0.5553(4) 0.35673(10) 0.0280(4) Uani d . 1 1
O O6 0.21154(13) 0.9843(4) 0.36714(9) 0.0231(4) Uani d . 1 1
O O7 0.11893(14) 0.6514(4) 0.51960(11) 0.0221(4) Uani d . 1 1
O O8 -0.03796(14) 0.7761(3) 0.54948(10) 0.0187(4) Uani d . 1 1
N N1 -0.03579(17) 0.2771(4) 0.15563(11) 0.0129(4) Uani d . 1 1
N N2 0.02225(19) 0.6916(4) 0.24984(12) 0.0181(5) Uani d . 1 1
C C1 -0.13570(19) 0.2642(5) 0.04486(12) 0.0133(5) Uani d . 1 1
C C2 -0.07713(18) 0.1004(5) 0.10108(12) 0.0154(5) Uani d . 1 1
H H2A -0.1240 -0.0341 0.1209 0.019 Uiso calc R 1 1
H H2B -0.0202 0.0003 0.0805 0.019 Uiso calc R 1 1
C C3 0.05291(17) 0.4024(5) 0.14654(12) 0.0137(5) Uani d . 1 1
C C4 -0.1062(2) 0.3585(6) 0.20841(14) 0.0184(5) Uani d . 1 1
H H4A -0.1239 0.1950 0.2351 0.022 Uiso calc R 1 1
H H4B -0.1705 0.4245 0.1849 0.022 Uiso calc R 1 1
C C5 0.09306(19) 0.6067(6) 0.19807(13) 0.0192(5) Uani d . 1 1
H H5A 0.1551 0.5302 0.2221 0.023 Uiso calc R 1 1
H H5B 0.1147 0.7699 0.1727 0.023 Uiso calc R 1 1
C C6 -0.06865(19) 0.5736(5) 0.25856(13) 0.0212(5) Uani d . 1 1
C C7 0.0628(2) 0.8989(5) 0.29710(13) 0.0213(5) Uani d . 1 1
H H7A 0.0067 0.9630 0.3258 0.026 Uiso calc R 1 1
H H7B 0.0862 1.0554 0.2699 0.026 Uiso calc R 1 1
C C8 0.1521(2) 0.8015(5) 0.34452(13) 0.0171(6) Uani d . 1 1
C C9 0.02240(18) 0.6237(5) 0.52002(13) 0.0164(5) Uani d . 1 1
O O1W 0.18441(13) 0.1122(4) 0.58007(8) 0.0204(4) Uani d . 1 1
H H1WA 0.1456 -0.0252 0.5741 0.031 Uiso d R 1 1
H H1WB 0.1609 0.1957 0.6143 0.031 Uiso d R 1 1

loop_
_atom_site_aniso_label
_atom_site_aniso_U_11
_atom_site_aniso_U_22
_atom_site_aniso_U_33
_atom_site_aniso_U_12
_atom_site_aniso_U_13
_atom_site_aniso_U_23
La1 0.00843(10) 0.01532(12) 0.00802(11) 0.00177(4) 0.00075(6) -0.00119(4)
O1 0.0200(9) 0.0260(8) 0.0098(8) -0.0085(8) -0.0010(7) -0.0024(7)
O2 0.0234(9) 0.0188(9) 0.0158(9) 0.0049(7) -0.0031(7) -0.0008(7)
O3 0.0167(9) 0.0311(9) 0.0182(10) 0.0009(8) 0.0076(8) -0.0032(8)
O4 0.0300(12) 0.0717(15) 0.0298(13) -0.0055(12) 0.0144(10) -0.0302(12)
O5 0.0353(11) 0.0231(10) 0.0246(10) 0.0029(9) -0.0084(9) 0.0073(8)
O6 0.0214(9) 0.0246(9) 0.0227(9) 0.0039(8) -0.0066(7) -0.0117(8)
O7 0.0100(9) 0.0190(8) 0.0372(11) -0.0009(7) 0.0021(8) -0.0113(8)
O8 0.0120(9) 0.0187(9) 0.0255(11) 0.0006(7) 0.0030(8) -0.0059(7)
N1 0.0122(10) 0.0178(10) 0.0085(11) -0.0001(8) 0.0003(8) -0.0017(8)
N2 0.0199(12) 0.0211(12) 0.0132(12) 0.0022(8) -0.0016(10) -0.0053(8)
C1 0.0087(12) 0.0210(12) 0.0104(12) -0.0008(10) 0.0025(10) 0.0001(10)
C2 0.0190(12) 0.0146(12) 0.0125(11) -0.0001(10) -0.0020(9) -0.0019(9)
C3 0.0127(11) 0.0186(12) 0.0098(11) 0.0040(10) 0.0009(9) 0.0028(9)
C4 0.0136(12) 0.0277(12) 0.0142(13) -0.0009(11) 0.0049(10) -0.0041(11)
C5 0.0161(12) 0.0255(13) 0.0160(12) -0.0039(11) 0.0006(10) -0.0020(11)
C6 0.0179(12) 0.0309(14) 0.0149(12) 0.0019(11) 0.0002(10) -0.0050(11)
C7 0.0249(13) 0.0182(13) 0.0199(13) 0.0037(11) -0.0102(11) -0.0067(10)
C8 0.0190(13) 0.0235(15) 0.0087(12) 0.0062(10) -0.0010(11) -0.0022(9)
C9 0.0115(11) 0.0170(11) 0.0207(13) 0.0009(10) 0.0009(10) -0.0016(11)
O1W 0.0245(9) 0.0219(8) 0.0155(9) -0.0082(8) 0.0097(7) -0.0065(7)

loop_
_atom_type_symbol
_atom_type_description
_atom_type_scat_dispersion_real
_atom_type_scat_dispersion_imag
_atom_type_scat_source
C C 0.0033 0.0016 'International Tables Vol C Tables 4.2.6.8 and 6.1.1.4'
H H 0.0000 0.0000 'International Tables Vol C Tables 4.2.6.8 and 6.1.1.4'
N N 0.0061 0.0033 'International Tables Vol C Tables 4.2.6.8 and 6.1.1.4'
O O 0.0106 0.0060 'International Tables Vol C Tables 4.2.6.8 and 6.1.1.4'
La La -0.2871 2.4523 'International Tables Vol C Tables 4.2.6.8 and 6.1.1.4'

loop_
_geom_angle_atom_site_label_1
_geom_angle_atom_site_label_2
_geom_angle_atom_site_label_3
_geom_angle_site_symmetry_1
_geom_angle_site_symmetry_3
_geom_angle
O6 La1 O3 1_545 2 76.50(7)
O6 La1 O2 1_545 4_666 144.10(6)
O3 La1 O2 2 4_666 75.94(6)
O6 La1 O7 1_545 . 136.54(6)
O3 La1 O7 2 . 131.60(6)
O2 La1 O7 4_666 . 79.35(6)
O6 La1 O5 1_545 . 71.15(6)
O3 La1 O5 2 . 82.29(7)
O2 La1 O5 4_666 . 126.60(6)
O7 La1 O5 . . 80.09(7)
O6 La1 O8 1_545 3_566 76.17(6)
O3 La1 O8 2 3_566 146.76(6)
O2 La1 O8 4_666 3_566 136.29(6)
O7 La1 O8 . 3_566 63.88(6)
O5 La1 O8 . 3_566 71.23(7)
O6 La1 O1W 1_545 . 114.75(6)
O3 La1 O1W 2 . 133.68(6)
O2 La1 O1W 4_666 . 70.99(6)
O7 La1 O1W . . 72.40(6)
O5 La1 O1W . . 143.87(6)
O8 La1 O1W 3_566 . 75.78(6)
O6 La1 O1 1_545 4_656 70.12(6)
O3 La1 O1 2 4_656 76.43(6)
O2 La1 O1 4_666 4_656 81.37(6)
O7 La1 O1 . 4_656 139.22(6)
O5 La1 O1 . 4_656 139.09(6)
O8 La1 O1 3_566 4_656 111.08(6)
O1W La1 O1 . 4_656 67.42(6)
O6 La1 C1 1_545 4_666 149.48(6)
O3 La1 C1 2 4_666 72.98(7)
O2 La1 C1 4_666 4_666 22.19(6)
O7 La1 C1 . 4_666 68.65(6)
O5 La1 C1 . 4_666 104.70(7)
O8 La1 C1 3_566 4_666 132.38(6)
O1W La1 C1 . 4_666 86.83(6)
O1 La1 C1 4_656 4_666 101.88(6)
C1 O1 La1 . 4 139.82(16)
C1 O2 La1 . 4_565 108.27(15)
C3 O3 La1 . 2 154.49(17)
C8 O5 La1 . . 131.05(17)
C8 O6 La1 . 1_565 140.52(18)
C9 O7 La1 . . 121.40(15)
C9 O8 La1 . 3_566 120.37(15)
C3 N1 C2 . . 118.5(2)
C3 N1 C4 . . 122.8(2)
C2 N1 C4 . . 116.8(2)
C6 N2 C5 . . 123.7(2)
C6 N2 C7 . . 121.6(2)
C5 N2 C7 . . 114.4(2)
O2 C1 O1 . . 124.1(2)
O2 C1 C2 . . 117.6(2)
O1 C1 C2 . . 118.3(2)
O2 C1 La1 . 4_565 49.53(12)
O1 C1 La1 . 4_565 74.95(14)
C2 C1 La1 . 4_565 164.95(16)
N1 C2 C1 . . 111.1(2)
N1 C2 H2A . . 109.4
C1 C2 H2A . . 109.4
N1 C2 H2B . . 109.4
C1 C2 H2B . . 109.4
H2A C2 H2B . . 108.0
O3 C3 N1 . . 121.6(2)
O3 C3 C5 . . 118.1(2)
N1 C3 C5 . . 120.2(2)
N1 C4 C6 . . 116.8(2)
N1 C4 H4A . . 108.1
C6 C4 H4A . . 108.1
N1 C4 H4B . . 108.1
C6 C4 H4B . . 108.1
H4A C4 H4B . . 107.3
N2 C5 C3 . . 116.2(2)
N2 C5 H5A . . 108.2
C3 C5 H5A . . 108.2
N2 C5 H5B . . 108.2
C3 C5 H5B . . 108.2
H5A C5 H5B . . 107.4
O4 C6 N2 . . 124.0(3)
O4 C6 C4 . . 116.7(2)
N2 C6 C4 . . 119.2(2)
N2 C7 C8 . . 113.9(2)
N2 C7 H7A . . 108.8
C8 C7 H7A . . 108.8
N2 C7 H7B . . 108.8
C8 C7 H7B . . 108.8
H7A C7 H7B . . 107.7
O5 C8 O6 . . 126.2(2)
O5 C8 C7 . . 118.5(2)
O6 C8 C7 . . 115.3(2)
O8 C9 O7 . . 125.9(2)
O8 C9 C9 . 3_566 118.3(3)
O7 C9 C9 . 3_566 115.8(3)
La1 O1W H1WA . . 109.5
La1 O1W H1WB . . 128.7
H1WA O1W H1WB . . 105.1

loop_
_geom_bond_atom_site_label_1
_geom_bond_atom_site_label_2
_geom_bond_site_symmetry_2
_geom_bond_distance
La1 O6 1_545 2.4374(17)
La1 O3 2 2.4746(19)
La1 O2 4_666 2.5143(17)
La1 O7 . 2.5353(18)
La1 O5 . 2.5407(19)
La1 O8 3_566 2.5443(19)
La1 O1W . 2.5645(17)
La1 O1 4_656 2.5752(18)
La1 C1 4_666 3.138(3)
O1 C1 . 1.255(3)
O1 La1 4 2.5752(18)
O2 C1 . 1.248(3)
O2 La1 4_565 2.5143(17)
O3 C3 . 1.238(3)
O3 La1 2 2.4746(19)
O4 C6 . 1.229(3)
O5 C8 . 1.239(3)
O6 C8 . 1.254(3)
O6 La1 1_565 2.4374(17)
O7 C9 . 1.265(3)
O8 C9 . 1.245(3)
O8 La1 3_566 2.5443(19)
N1 C3 . 1.328(3)
N1 C2 . 1.456(3)
N1 C4 . 1.462(3)
N2 C6 . 1.336(4)
N2 C5 . 1.456(3)
N2 C7 . 1.457(3)
C1 C2 . 1.534(3)
C1 La1 4_565 3.138(2)
C2 H2A . 0.9900
C2 H2B . 0.9900
C3 C5 . 1.497(3)
C4 C6 . 1.506(4)
C4 H4A . 0.9900
C4 H4B . 0.9900
C5 H5A . 0.9900
C5 H5B . 0.9900
C7 C8 . 1.528(3)
C7 H7A . 0.9900
C7 H7B . 0.9900
C9 C9 3_566 1.546(5)
O1W H1WA . 0.8500
O1W H1WB . 0.8500

loop_
_geom_hbond_atom_site_label_D
_geom_hbond_atom_site_label_H
_geom_hbond_atom_site_label_A
_geom_hbond_site_symmetry_A
_geom_hbond_distance_DH
_geom_hbond_distance_HA
_geom_hbond_distance_DA
_geom_hbond_angle_DHA
O1W H1WA O7 1_545 0.85 1.94 2.678(2) 145
O1W H1WB O4 3_566 0.85 1.86 2.703(3) 172
